data_1565963
loop_
_publ_author_name
'Wildner, Manfred'
'Zakharov, Boris A.'
'Bogdanov, Nikita E.'
'Talla, Dominik'
'Boldyreva, Elena V.'
'Miletich, Ronald'

_publ_section_title
;
 Crystallography relevant to Mars and Galilean icy moons: crystal behavior
 of kieserite-type monohydrate sulfates at extraterrestrial conditions
 down to 15 K
;
_journal_issue 2
_journal_name_full IUCrJ
_journal_page_first 194
_journal_page_last 203
_journal_paper_doi 10.1107/S2052252521012720
_journal_volume 9
_journal_year 2022
_chemical_formula_sum 'H2 Ni O5 S'
_chemical_formula_weight 172.79
_space_group_crystal_system monoclinic
_space_group_IT_number 15
_space_group_name_Hall '-C 2yc'
_space_group_name_H-M_alt 'C 1 2/c 1'
_atom_sites_solution_hydrogens difmap
_audit_creation_method SHELXL-2017/1
_cell_angle_alpha 90
_cell_angle_beta 117.597(10)
_cell_angle_gamma 90
_cell_formula_units_Z 4
_cell_length_a 6.8069(10)
_cell_length_b 7.6152(10)
_cell_length_c 7.4398(10)
_cell_measurement_temperature 153(2)
_cell_volume 341.77(9)
_computing_structure_refinement 'SHELXL-2017/1 (Sheldrick, 2017)'
_diffrn_ambient_temperature 153(2)
_diffrn_measured_fraction_theta_full 1.000
_diffrn_measured_fraction_theta_max 1.000
_diffrn_radiation_type MoK\a
_diffrn_radiation_wavelength 0.71073
_diffrn_reflns_av_R_equivalents 0.0227
_diffrn_reflns_av_unetI/netI 0.0103
_diffrn_reflns_Laue_measured_fraction_full 1.000
_diffrn_reflns_Laue_measured_fraction_max 1.000
_diffrn_reflns_limit_h_max 12
_diffrn_reflns_limit_h_min -12
_diffrn_reflns_limit_k_max 13
_diffrn_reflns_limit_k_min -13
_diffrn_reflns_limit_l_max 13
_diffrn_reflns_limit_l_min -13
_diffrn_reflns_number 10730
_diffrn_reflns_point_group_measured_fraction_full 1.000
_diffrn_reflns_point_group_measured_fraction_max 1.000
_diffrn_reflns_theta_full 25.242
_diffrn_reflns_theta_max 39.983
_diffrn_reflns_theta_min 4.296
_exptl_absorpt_coefficient_mu 6.163
_exptl_absorpt_correction_T_max 0.7482
_exptl_absorpt_correction_T_min 0.6574
_exptl_absorpt_correction_type multi-scan
_exptl_absorpt_process_details
;
 SADABS 2016/2: Krause, L., Herbst-Irmer, R., Sheldrick G.M. & Stalke D.,
 J. Appl. Cryst. 48 (2015) 3-10
;
_exptl_crystal_density_diffrn 3.358
_exptl_crystal_F_000 344
_refine_diff_density_max 0.784
_refine_diff_density_min -0.679
_refine_diff_density_rms 0.116
_refine_ls_extinction_coef 0.0198(12)
_refine_ls_extinction_expression Fc^*^=kFc[1+0.001xFc^2^\l^3^/sin(2\q)]^-1/4^
_refine_ls_extinction_method 'SHELXL-2017/1 (Sheldrick 2017)'
_refine_ls_goodness_of_fit_ref 1.110
_refine_ls_hydrogen_treatment refall
_refine_ls_matrix_type full
_refine_ls_number_parameters 40
_refine_ls_number_reflns 1062
_refine_ls_number_restraints 0
_refine_ls_restrained_S_all 1.110
_refine_ls_R_factor_all 0.0161
_refine_ls_R_factor_gt 0.0155
_refine_ls_shift/su_max 0.000
_refine_ls_shift/su_mean 0.000
_refine_ls_structure_factor_coef Fsqd
_refine_ls_weighting_details 'w=1/[\s^2^(Fo^2^)+(0.0210P)^2^+0.4800P] where P=(Fo^2^+2Fc^2^)/3'
_refine_ls_weighting_scheme calc
_refine_ls_wR_factor_gt 0.0409
_refine_ls_wR_factor_ref 0.0413
_reflns_Friedel_coverage 0.000
_reflns_number_gt 1034
_reflns_number_total 1062
_reflns_threshold_expression 'I > 2\s(I)'
_cod_data_source_file lt5044.cif
_cod_data_source_block NiSO4H2O_N2_153K
_cod_depositor_comments 'Adding full bibliography for 1565934--1565967.cif.'
_cod_original_sg_symbol_H-M 'C 2/c'
_cod_database_code 1565963
_shelx_shelxl_version_number 2017/1
_shelx_space_group_comment
;
The symmetry employed for this shelxl refinement is uniquely defined
by the following loop, which should always be used as a source of
symmetry information in preference to the above space-group names.
They are only intended as comments.
;

loop_
_space_group_symop_operation_xyz
'x, y, z'
'-x, y, -z+1/2'
'x+1/2, y+1/2, z'
'-x+1/2, y+1/2, -z+1/2'
'-x, -y, -z'
'x, -y, z-1/2'
'-x+1/2, -y+1/2, -z'
'x+1/2, -y+1/2, z-1/2'

loop_
_atom_site_label
_atom_site_type_symbol
_atom_site_fract_x
_atom_site_fract_y
_atom_site_fract_z
_atom_site_U_iso_or_equiv
_atom_site_adp_type
_atom_site_occupancy
_atom_site_site_symmetry_order
_atom_site_calc_flag
_atom_site_refinement_flags_posn
_atom_site_refinement_flags_adp
_atom_site_refinement_flags_occupancy
_atom_site_disorder_assembly
_atom_site_disorder_group
Ni Ni 0.000000 0.500000 0.000000 0.00357(5) Uani 1 2 d S . P . .
S S 0.000000 0.15750(3) 0.250000 0.00344(5) Uani 1 2 d S T P . .
O1 O 0.17263(10) 0.04756(9) 0.40448(9) 0.00712(10) Uani 1 1 d . . . . .
O2 O 0.10474(10) 0.27084(8) 0.15537(9) 0.00604(9) Uani 1 1 d . . . . .
O3 O 0.000000 0.63067(11) 0.250000 0.00555(12) Uani 1 2 d S T P . .
H H 0.109(3) 0.695(3) 0.294(3) 0.018(5) Uiso 1 1 d . . . . .

loop_
_atom_site_aniso_label
_atom_site_aniso_U_11
_atom_site_aniso_U_22
_atom_site_aniso_U_33
_atom_site_aniso_U_23
_atom_site_aniso_U_13
_atom_site_aniso_U_12
Ni 0.00321(6) 0.00392(7) 0.00349(6) 0.00013(3) 0.00146(4) -0.00011(3)
S 0.00269(9) 0.00365(9) 0.00388(9) 0.000 0.00144(7) 0.000
O1 0.0044(2) 0.0084(2) 0.0080(2) 0.00384(17) 0.00232(17) 0.00214(17)
O2 0.0058(2) 0.0057(2) 0.0079(2) 0.00231(16) 0.00435(17) 0.00046(16)
O3 0.0050(3) 0.0062(3) 0.0054(3) 0.000 0.0024(2) 0.000

loop_
_atom_type_symbol
_atom_type_description
_atom_type_scat_dispersion_real
_atom_type_scat_dispersion_imag
_atom_type_scat_source
O O 0.0106 0.0060 'International Tables Vol C Tables 4.2.6.8 and 6.1.1.4'
H H 0.0000 0.0000 'International Tables Vol C Tables 4.2.6.8 and 6.1.1.4'
S S 0.1246 0.1234 'International Tables Vol C Tables 4.2.6.8 and 6.1.1.4'
Ni Ni 0.3393 1.1124 'International Tables Vol C Tables 4.2.6.8 and 6.1.1.4'

loop_
_geom_angle_atom_site_label_1
_geom_angle_atom_site_label_2
_geom_angle_atom_site_label_3
_geom_angle
_geom_angle_site_symmetry_1
_geom_angle_site_symmetry_3
_geom_angle_publ_flag
O2 Ni O2 180.0 5_565 . ?
O2 Ni O1 85.14(3) 5_565 8_455 ?
O2 Ni O1 94.86(3) . 8_455 ?
O2 Ni O1 94.86(3) 5_565 4 ?
O2 Ni O1 85.14(3) . 4 ?
O1 Ni O1 180.0 8_455 4 ?
O2 Ni O3 92.69(3) 5_565 5_565 ?
O2 Ni O3 87.31(3) . 5_565 ?
O1 Ni O3 93.18(2) 8_455 5_565 ?
O1 Ni O3 86.82(2) 4 5_565 ?
O2 Ni O3 87.31(3) 5_565 . ?
O2 Ni O3 92.69(3) . . ?
O1 Ni O3 86.82(2) 8_455 . ?
O1 Ni O3 93.18(2) 4 . ?
O3 Ni O3 180.0 5_565 . ?
O2 Ni O2 98.324(15) 5_565 8_455 ?
O2 Ni O2 81.676(14) . 8_455 ?
O1 Ni O2 43.59(2) 8_455 8_455 ?
O1 Ni O2 136.41(2) 4 8_455 ?
O3 Ni O2 51.336(16) 5_565 8_455 ?
O3 Ni O2 128.665(16) . 8_455 ?
O2 Ni O2 81.675(14) 5_565 4 ?
O2 Ni O2 98.324(14) . 4 ?
O1 Ni O2 136.41(2) 8_455 4 ?
O1 Ni O2 43.59(2) 4 4 ?
O3 Ni O2 128.664(16) 5_565 4 ?
O3 Ni O2 51.336(16) . 4 ?
O2 Ni O2 180.0 8_455 4 ?
O2 Ni O2 43.86(2) 5_565 6_565 ?
O2 Ni O2 136.14(2) . 6_565 ?
O1 Ni O2 113.71(2) 8_455 6_565 ?
O1 Ni O2 66.29(2) 4 6_565 ?
O3 Ni O2 59.81(2) 5_565 6_565 ?
O3 Ni O2 120.19(2) . 6_565 ?
O2 Ni O2 96.315(18) 8_455 6_565 ?
O2 Ni O2 83.685(18) 4 6_565 ?
O2 Ni O2 136.14(2) 5_565 2 ?
O2 Ni O2 43.86(2) . 2 ?
O1 Ni O2 66.29(2) 8_455 2 ?
O1 Ni O2 113.71(2) 4 2 ?
O3 Ni O2 120.19(2) 5_565 2 ?
O3 Ni O2 59.81(2) . 2 ?
O2 Ni O2 83.685(18) 8_455 2 ?
O2 Ni O2 96.315(18) 4 2 ?
O2 Ni O2 180.000(12) 6_565 2 ?
O1 S O1 110.39(6) 2 . ?
O1 S O2 110.24(4) 2 . ?
O1 S O2 108.44(3) . . ?
O1 S O2 108.44(3) 2 2 ?
O1 S O2 110.24(4) . 2 ?
O2 S O2 109.09(5) . 2 ?
S O1 Ni 136.55(4) . 4_545 ?
S O1 O2 36.08(2) . . ?
Ni O1 O2 100.61(3) 4_545 . ?
S O1 O1 34.81(3) . 2 ?
Ni O1 O1 139.49(4) 4_545 2 ?
O2 O1 O1 60.58(3) . 2 ?
S O1 O2 35.17(2) . 2 ?
Ni O1 O2 145.43(4) 4_545 2 ?
O2 O1 O2 60.37(3) . 2 ?
O1 O1 O2 59.47(2) 2 2 ?
S O1 O2 127.75(4) . 4_545 ?
Ni O1 O2 47.399(19) 4_545 4_545 ?
O2 O1 O2 109.98(3) . 4_545 ?
O1 O1 O2 102.29(3) 2 4_545 ?
O2 O1 O2 161.57(4) 2 4_545 ?
S O1 O3 170.85(4) . 7_556 ?
Ni O1 O3 47.701(15) 4_545 7_556 ?
O2 O1 O3 145.69(3) . 7_556 ?
O1 O1 O3 150.58(2) 2 7_556 ?
O2 O1 O3 135.84(3) 2 7_556 ?
O2 O1 O3 61.40(2) 4_545 7_556 ?
S O1 O2 115.09(4) . 8_556 ?
Ni O1 O2 42.541(19) 4_545 8_556 ?
O2 O1 O2 86.34(2) . 8_556 ?
O1 O1 O2 146.88(3) 2 8_556 ?
O2 O1 O2 104.31(3) 2 8_556 ?
O2 O1 O2 89.94(3) 4_545 8_556 ?
O3 O1 O2 61.66(2) 7_556 8_556 ?
S O1 O3 92.69(3) . 3_545 ?
Ni O1 O3 44.405(16) 4_545 3_545 ?
O2 O1 O3 57.81(2) . 3_545 ?
O1 O1 O3 101.73(4) 2 3_545 ?
O2 O1 O3 115.71(3) 2 3_545 ?
O2 O1 O3 62.50(3) 4_545 3_545 ?
O3 O1 O3 92.11(2) 7_556 3_545 ?
O2 O1 O3 56.88(2) 8_556 3_545 ?
S O1 O2 112.40(4) . 7_556 ?
Ni O1 O2 78.31(2) 4_545 7_556 ?
O2 O1 O2 108.27(3) . 7_556 ?
O1 O1 O2 139.75(3) 2 7_556 ?
O2 O1 O2 81.07(2) 2 7_556 ?
O2 O1 O2 117.36(3) 4_545 7_556 ?
O3 O1 O2 58.87(2) 7_556 7_556 ?
O2 O1 O2 45.79(2) 8_556 7_556 ?
O3 O1 O2 102.44(2) 3_545 7_556 ?
S O1 O2 127.29(4) . 6_556 ?
Ni O1 O2 95.25(2) 4_545 6_556 ?
O2 O1 O2 162.54(4) . 6_556 ?
O1 O1 O2 102.39(3) 2 6_556 ?
O2 O1 O2 109.02(3) 2 6_556 ?
O2 O1 O2 75.80(3) 4_545 6_556 ?
O3 O1 O2 51.717(19) 7_556 6_556 ?
O2 O1 O2 110.47(3) 8_556 6_556 ?
O3 O1 O2 135.22(3) 3_545 6_556 ?
O2 O1 O2 81.953(19) 7_556 6_556 ?
S O1 O1 89.49(3) . 5_556 ?
Ni O1 O1 133.29(4) 4_545 5_556 ?
O2 O1 O1 124.13(4) . 5_556 ?
O1 O1 O1 80.70(3) 2 5_556 ?
O2 O1 O1 65.71(3) 2 5_556 ?
O2 O1 O1 116.86(3) 4_545 5_556 ?
O3 O1 O1 85.59(3) 7_556 5_556 ?
O2 O1 O1 121.10(3) 8_556 5_556 ?
O3 O1 O1 177.56(3) 3_545 5_556 ?
O2 O1 O1 75.67(3) 7_556 5_556 ?
O2 O1 O1 43.305(19) 6_556 5_556 ?
S O2 Ni 130.45(4) . . ?
S O2 O1 35.48(2) . . ?
Ni O2 O1 160.13(4) . . ?
S O2 O1 34.60(2) . 2 ?
Ni O2 O1 117.38(3) . 2 ?
O1 O2 O1 59.95(3) . 2 ?
S O2 O2 35.46(3) . 2 ?
Ni O2 O2 100.65(2) . 2 ?
O1 O2 O2 60.36(2) . 2 ?
O1 O2 O2 59.27(2) 2 2 ?
S O2 O3 106.78(3) . 3_545 ?
Ni O2 O3 122.62(3) . 3_545 ?
O1 O2 O3 72.69(3) . 3_545 ?
O1 O2 O3 111.85(3) 2 3_545 ?
O2 O2 O3 129.74(3) 2 3_545 ?
S O2 O1 160.39(4) . 4 ?
Ni O2 O1 47.46(2) . 4 ?
O1 O2 O1 138.20(3) . 4 ?
O1 O2 O1 161.57(4) 2 4 ?
O2 O2 O1 127.64(2) 2 4 ?
O3 O2 O1 77.60(3) 3_545 4 ?
S O2 O3 135.34(4) . 5_565 ?
Ni O2 O3 47.48(2) . 5_565 ?
O1 O2 O3 150.02(4) . 5_565 ?
O1 O2 O3 101.41(3) 2 5_565 ?
O2 O2 O3 133.35(4) 2 5_565 ?
O3 O2 O3 96.40(2) 3_545 5_565 ?
O1 O2 O3 60.99(2) 4 5_565 ?
S O2 O1 90.87(3) . 8_455 ?
Ni O2 O1 42.596(17) . 8_455 ?
O1 O2 O1 126.27(3) . 8_455 ?
O1 O2 O1 75.69(3) 2 8_455 ?
O2 O2 O1 71.93(3) 2 8_455 ?
O3 O2 O1 158.24(3) 3_545 8_455 ?
O1 O2 O1 90.06(3) 4 8_455 ?
O3 O2 O1 61.85(2) 5_565 8_455 ?
S O2 O3 101.60(3) . . ?
Ni O2 O3 44.688(15) . . ?
O1 O2 O3 116.66(3) . . ?
O1 O2 O3 115.77(3) 2 . ?
O2 O2 O3 66.140(14) 2 . ?
O3 O2 O3 128.64(3) 3_545 . ?
O1 O2 O3 63.01(2) 4 . ?
O3 O2 O3 92.16(2) 5_565 . ?
O1 O2 O3 56.772(17) 8_455 . ?
S O2 O1 82.57(3) . 7_556 ?
Ni O2 O1 94.91(3) . 7_556 ?
O1 O2 O1 71.73(3) . 7_556 ?
O1 O2 O1 116.64(3) 2 7_556 ?
O2 O2 O1 62.28(3) 2 7_556 ?
O3 O2 O1 87.79(2) 3_545 7_556 ?
O1 O2 O1 78.47(2) 4 7_556 ?
O3 O2 O1 136.99(3) 5_565 7_556 ?
O1 O2 O1 107.45(3) 8_455 7_556 ?
O3 O2 O1 54.440(16) . 7_556 ?
S O2 O1 93.80(3) . 6 ?
Ni O2 O1 115.07(3) . 6 ?
O1 O2 O1 83.46(2) . 6 ?
O1 O2 O1 70.98(3) 2 6 ?
O2 O2 O1 128.13(2) 2 6 ?
O3 O2 O1 56.90(2) 3_545 6 ?
O1 O2 O1 104.20(3) 4 6 ?
O3 O2 O1 67.59(3) 5_565 6 ?
O1 O2 O1 110.47(3) 8_455 6 ?
O3 O2 O1 159.75(3) . 6 ?
O1 O2 O1 141.96(2) 7_556 6 ?
Ni O3 Ni 123.71(4) . 2 ?
Ni O3 O2 111.589(16) . 3_455 ?
Ni O3 O2 90.545(16) 2 3_455 ?
Ni O3 O2 90.545(16) . 4 ?
Ni O3 O2 111.589(17) 2 4 ?
O2 O3 O2 132.84(4) 3_455 4 ?
Ni O3 O1 45.478(17) . 8_455 ?
Ni O3 O1 104.56(3) 2 8_455 ?
O2 O3 O1 71.38(2) 3_455 8_455 ?
O2 O3 O1 134.48(2) 4 8_455 ?
Ni O3 O1 104.56(3) . 7_556 ?
Ni O3 O1 45.478(17) 2 7_556 ?
O2 O3 O1 134.48(2) 3_455 7_556 ?
O2 O3 O1 71.38(2) 4 7_556 ?
O1 O3 O1 123.07(4) 8_455 7_556 ?
Ni O3 O2 162.17(3) . 6_566 ?
Ni O3 O2 45.211(15) 2 6_566 ?
O2 O3 O2 84.35(2) 3_455 6_566 ?
O2 O3 O2 83.60(2) 4 6_566 ?
O1 O3 O2 141.79(2) 8_455 6_566 ?
O1 O3 O2 57.61(2) 7_556 6_566 ?
Ni O3 O2 45.211(15) . 5_565 ?
Ni O3 O2 162.17(3) 2 5_565 ?
O2 O3 O2 83.60(2) 3_455 5_565 ?
O2 O3 O2 84.35(2) 4 5_565 ?
O1 O3 O2 57.61(2) 8_455 5_565 ?
O1 O3 O2 141.79(2) 7_556 5_565 ?
O2 O3 O2 149.58(4) 6_566 5_565 ?
Ni O3 O2 42.625(19) . . ?
Ni O3 O2 82.70(3) 2 . ?
O2 O3 O2 128.64(3) 3_455 . ?
O2 O3 O2 96.158(17) 4 . ?
O1 O3 O2 61.57(2) 8_455 . ?
O1 O3 O2 66.69(3) 7_556 . ?
O2 O3 O2 121.17(3) 6_566 . ?
O2 O3 O2 87.84(2) 5_565 . ?
Ni O3 O2 82.70(3) . 2 ?
Ni O3 O2 42.625(19) 2 2 ?
O2 O3 O2 96.157(17) 3_455 2 ?
O2 O3 O2 128.64(3) 4 2 ?
O1 O3 O2 66.69(3) 8_455 2 ?
O1 O3 O2 61.57(2) 7_556 2 ?
O2 O3 O2 87.84(2) 6_566 2 ?
O2 O3 O2 121.17(3) 5_565 2 ?
O2 O3 O2 47.72(3) . 2 ?
Ni O3 O1 122.68(3) . 3_455 ?
Ni O3 O1 42.416(14) 2 3_455 ?
O2 O3 O1 49.494(18) 3_455 3_455 ?
O2 O3 O1 144.86(2) 4 3_455 ?
O1 O3 O1 80.58(2) 8_455 3_455 ?
O1 O3 O1 87.89(2) 7_556 3_455 ?
O2 O3 O1 61.271(19) 6_566 3_455 ?
O2 O3 O1 126.227(19) 5_565 3_455 ?
O2 O3 O1 101.32(3) . 3_455 ?
O2 O3 O1 54.490(19) 2 3_455 ?
Ni O3 O1 42.416(14) . 4 ?
Ni O3 O1 122.68(3) 2 4 ?
O2 O3 O1 144.86(2) 3_455 4 ?
O2 O3 O1 49.494(18) 4 4 ?
O1 O3 O1 87.89(2) 8_455 4 ?
O1 O3 O1 80.58(2) 7_556 4 ?
O2 O3 O1 126.227(19) 6_566 4 ?
O2 O3 O1 61.271(19) 5_565 4 ?
O2 O3 O1 54.490(19) . 4 ?
O2 O3 O1 101.32(3) 2 4 ?
O1 O3 O1 155.72(4) 3_455 4 ?
Ni O3 H 105.2(14) . . ?
Ni O3 H 107.5(14) 2 . ?
O2 O3 H 118.8(14) 3_455 . ?
O2 O3 H 16.3(14) 4 . ?
O1 O3 H 146.0(14) 8_455 . ?
O1 O3 H 75.0(14) 7_556 . ?
O2 O3 H 71.7(14) 6_566 . ?
O2 O3 H 90.0(14) 5_565 . ?
O2 O3 H 111.7(14) . . ?
O2 O3 H 136.3(14) 2 . ?
O1 O3 H 131.9(14) 3_455 . ?
O1 O3 H 65.4(14) 4 . ?
Ni O3 H 107.5(14) . 2 ?
Ni O3 H 105.2(14) 2 2 ?
O2 O3 H 16.3(14) 3_455 2 ?
O2 O3 H 118.8(14) 4 2 ?
O1 O3 H 75.0(14) 8_455 2 ?
O1 O3 H 146.0(14) 7_556 2 ?
O2 O3 H 90.0(14) 6_566 2 ?
O2 O3 H 71.7(14) 5_565 2 ?
O2 O3 H 136.3(14) . 2 ?
O2 O3 H 111.7(14) 2 2 ?
O1 O3 H 65.4(14) 3_455 2 ?
O1 O3 H 131.9(14) 4 2 ?
H O3 H 107(3) . 2 ?

loop_
_geom_bond_atom_site_label_1
_geom_bond_atom_site_label_2
_geom_bond_distance
_geom_bond_site_symmetry_2
_geom_bond_publ_flag
Ni O2 2.0313(6) 5_565 ?
Ni O2 2.0313(6) . ?
Ni O1 2.0334(7) 8_455 ?
Ni O1 2.0334(7) 4 ?
Ni O3 2.1094(5) 5_565 ?
Ni O3 2.1094(5) . ?
Ni O2 3.4170(7) 8_455 ?
Ni O2 3.4170(7) 4 ?
Ni O2 3.4382(7) 6_565 ?
Ni O2 3.4382(7) 2 ?
S O1 1.4668(6) 2 ?
S O1 1.4668(6) . ?
S O2 1.4879(6) . ?
S O2 1.4880(6) 2 ?
O1 O2 2.3971(9) . ?
O1 O1 2.4087(13) 2 ?
O1 O2 2.4239(9) 2 ?
O1 O2 2.7496(9) 4_545 ?
O1 O3 2.8476(8) 7_556 ?
O1 O2 2.9935(10) 8_556 ?
O1 O3 3.0100(7) 3_545 ?
O1 O2 3.2148(10) 7_556 ?
O1 O2 3.2212(9) 6_556 ?
O1 O1 3.3411(13) 5_556 ?
O2 O2 2.4241(12) 2 ?
O2 O3 2.6682(8) 3_545 ?
O2 O3 2.8590(7) 5_565 ?
O2 O3 2.9962(11) . ?
O3 H 0.821(19) . ?
O3 H 0.821(19) 2 ?

loop_
_geom_hbond_atom_site_label_D
_geom_hbond_atom_site_label_H
_geom_hbond_atom_site_label_A
_geom_hbond_distance_DH
_geom_hbond_distance_HA
_geom_hbond_distance_DA
_geom_hbond_angle_DHA
_geom_hbond_site_symmetry_A
_geom_hbond_publ_flag
O3 H O2 0.821(19) 1.894(19) 2.6681(8) 157(2) 4 yes
